data_2224855
loop_
_publ_author_name
'Jasinski, Jerry P.'
'Butcher, Ray J.'
'Hakim Al-Arique, Q. N. M.'
'Yathirajan, H. S.'
'Narayana, B.'

_publ_section_title
;
 Chlorimipraminium picrate
;
_journal_coeditor_code BT5128
_journal_issue 2
_journal_name_full 'Acta Crystallographica Section E'
_journal_page_first o347
_journal_page_last o348
_journal_paper_doi 10.1107/S1600536810000905
_journal_volume 66
_journal_year 2010
_chemical_formula_iupac 'C19 H24 Cl N2 +, C6 H2 N3 O7 -'
_chemical_formula_moiety 'C19 H24 Cl N2 +, C6 H2 N3 O7 -'
_chemical_formula_sum 'C25 H26 Cl N5 O7'
_chemical_formula_weight 543.96
_chemical_name_common 'Chlorimipraminium picrate'
_chemical_name_systematic
;3-Chloro-5-[3-(dimethylamino)propyl]-10,11-dihydro-5<i>H</i>-dibenz[<i>b</i>,<i>f</i>]azepinium
 picrate
;
_space_group_IT_number 2
_symmetry_cell_setting triclinic
_symmetry_space_group_name_Hall '-P 1'
_symmetry_space_group_name_H-M 'P -1'
_atom_sites_solution_hydrogens geom
_atom_sites_solution_primary direct
_atom_sites_solution_secondary difmap
_cell_angle_alpha 90.9414(19)
_cell_angle_beta 91.1253(19)
_cell_angle_gamma 100.4446(19)
_cell_formula_units_Z 4
_cell_length_a 11.2252(3)
_cell_length_b 13.1514(3)
_cell_length_c 17.2787(4)
_cell_measurement_reflns_used 14780
_cell_measurement_temperature 110(2)
_cell_measurement_theta_max 32.6655
_cell_measurement_theta_min 4.6872
_cell_volume 2507.54(11)
_computing_cell_refinement '<i>CrysAlis RED</i> (Oxford Diffraction, 2007)'
_computing_data_collection '<i>CrysAlis Pro</i> (Oxford Diffraction, 2007)'
_computing_data_reduction '<i>CrysAlis RED</i> (Oxford Diffraction, 2007)'
_computing_molecular_graphics '<i>XP</i> (Sheldrick, 2008) and <i>Mercury</i> (Macrae <i>et al.</i>, 2006)'
_computing_publication_material
;
<i>SHELXTL</i> (Sheldrick, 2008), <i>enCIFer</i> (Allen <i>et al.</i>,
2004)
and <i>PLATON</i> (Spek, 2009)
;
_computing_structure_refinement '<i>SHELXL97</i> (Sheldrick, 2008)'
_computing_structure_solution '<i>SHELXS97</i> (Sheldrick, 2008)'
_diffrn_ambient_temperature 110(2)
_diffrn_detector_area_resol_mean 10.5081
_diffrn_measured_fraction_theta_full 0.993
_diffrn_measured_fraction_theta_max 0.890
_diffrn_measurement_device_type
;
Oxford Diffraction Gemini R CCD
;
_diffrn_measurement_method '\f and \w scans'
_diffrn_radiation_monochromator graphite
_diffrn_radiation_source 'Enhance (Mo) X-ray Source'
_diffrn_radiation_type MoK\a
_diffrn_radiation_wavelength 0.71073
_diffrn_reflns_av_R_equivalents 0.0226
_diffrn_reflns_av_sigmaI/netI 0.0515
_diffrn_reflns_limit_h_max 16
_diffrn_reflns_limit_h_min -16
_diffrn_reflns_limit_k_max 16
_diffrn_reflns_limit_k_min -19
_diffrn_reflns_limit_l_max 26
_diffrn_reflns_limit_l_min -23
_diffrn_reflns_number 32779
_diffrn_reflns_theta_full 25.00
_diffrn_reflns_theta_max 32.76
_diffrn_reflns_theta_min 4.69
_diffrn_standards_decay_% <2%
_diffrn_standards_number 0
_exptl_absorpt_coefficient_mu 0.209
_exptl_absorpt_correction_T_max 0.969
_exptl_absorpt_correction_T_min 0.918
_exptl_absorpt_correction_type multi-scan
_exptl_absorpt_process_details
;
(CrysAlis RED; Oxford Diffraction, 2007)
;
_exptl_crystal_colour yellow
_exptl_crystal_density_diffrn 1.441
_exptl_crystal_density_method 'not measured'
_exptl_crystal_description plate
_exptl_crystal_F_000 1136
_exptl_crystal_size_max 0.47
_exptl_crystal_size_mid 0.41
_exptl_crystal_size_min 0.15
_refine_diff_density_max 0.534
_refine_diff_density_min -0.478
_refine_ls_extinction_method none
_refine_ls_goodness_of_fit_ref 0.981
_refine_ls_hydrogen_treatment constr
_refine_ls_matrix_type full
_refine_ls_number_parameters 689
_refine_ls_number_reflns 16481
_refine_ls_number_restraints 0
_refine_ls_restrained_S_all 0.981
_refine_ls_R_factor_all 0.0707
_refine_ls_R_factor_gt 0.0436
_refine_ls_shift/su_max_lt 0.001
_refine_ls_shift/su_mean 0.000
_refine_ls_structure_factor_coef Fsqd
_refine_ls_weighting_details 'calc w=1/[\s^2^(Fo^2^)+(0.0635P)^2^] where P=(Fo^2^+2Fc^2^)/3'
_refine_ls_weighting_scheme calc
_refine_ls_wR_factor_gt 0.1097
_refine_ls_wR_factor_ref 0.1153
_reflns_number_gt 10873
_reflns_number_total 16481
_reflns_threshold_expression I>2\s(I)
_cod_data_source_file bt5128.cif
_cod_data_source_block I
_cod_original_cell_volume 2507.55(10)
_cod_database_code 2224855
_cod_database_fobs_code 2224855

loop_
_symmetry_equiv_pos_as_xyz
'x, y, z'
'-x, -y, -z'

loop_
_atom_site_type_symbol
_atom_site_label
_atom_site_fract_x
_atom_site_fract_y
_atom_site_fract_z
_atom_site_U_iso_or_equiv
_atom_site_adp_type
_atom_site_calc_flag
_atom_site_refinement_flags
_atom_site_occupancy
_atom_site_disorder_assembly
_atom_site_disorder_group
Cl Cl1 0.59334(3) 0.87280(3) 0.92251(2) 0.03074(9) Uani d . 1 . .
N N1A 0.37421(9) 0.86170(8) 0.65507(6) 0.0172(2) Uani d . 1 . .
N N2A 0.64917(9) 0.73998(8) 0.53424(6) 0.0175(2) Uani d . 1 . .
H H2AB 0.6526 0.7035 0.5796 0.021 Uiso calc R 1 . .
C C1A 0.39922(10) 0.81199(9) 0.72519(7) 0.0166(2) Uani d . 1 . .
C C2A 0.47865(10) 0.86207(10) 0.78235(7) 0.0183(2) Uani d . 1 . .
H H2AA 0.5199 0.9309 0.7755 0.022 Uiso calc R 1 . .
C C3A 0.49670(11) 0.81002(10) 0.84951(7) 0.0198(3) Uani d . 1 . .
C C4A 0.43734(11) 0.71005(10) 0.86195(7) 0.0200(3) Uani d . 1 . .
H H4AA 0.4498 0.6760 0.9087 0.024 Uiso calc R 1 . .
C C5A 0.35871(11) 0.66092(10) 0.80371(8) 0.0210(3) Uani d . 1 . .
H H5AA 0.3167 0.5925 0.8114 0.025 Uiso calc R 1 . .
C C6A 0.34025(11) 0.70941(10) 0.73483(7) 0.0184(2) Uani d . 1 . .
C C7A 0.25976(12) 0.65622(10) 0.67027(8) 0.0240(3) Uani d . 1 . .
H H7AA 0.2404 0.5812 0.6802 0.029 Uiso calc R 1 . .
H H7AB 0.3038 0.6655 0.6211 0.029 Uiso calc R 1 . .
C C8A 0.14237(12) 0.69788(11) 0.66183(9) 0.0288(3) Uani d . 1 . .
H H8AA 0.0972 0.6631 0.6160 0.035 Uiso calc R 1 . .
H H8AB 0.0931 0.6765 0.7077 0.035 Uiso calc R 1 . .
C C9A 0.14981(11) 0.81328(10) 0.65337(7) 0.0212(3) Uani d . 1 . .
C C10A 0.03832(12) 0.84621(11) 0.64822(8) 0.0265(3) Uani d . 1 . .
H H10A -0.0339 0.7961 0.6512 0.032 Uiso calc R 1 . .
C C11A 0.02888(12) 0.94905(12) 0.63898(8) 0.0273(3) Uani d . 1 . .
H H11A -0.0484 0.9685 0.6342 0.033 Uiso calc R 1 . .
C C12A 0.13302(12) 1.02253(11) 0.63690(8) 0.0246(3) Uani d . 1 . .
H H12A 0.1281 1.0934 0.6314 0.030 Uiso calc R 1 . .
C C13A 0.24533(11) 0.99277(10) 0.64291(7) 0.0201(3) Uani d . 1 . .
H H13A 0.3168 1.0440 0.6420 0.024 Uiso calc R 1 . .
C C14A 0.25533(11) 0.88889(10) 0.65020(7) 0.0171(2) Uani d . 1 . .
C C15A 0.47414(11) 0.93650(10) 0.62436(8) 0.0192(2) Uani d . 1 . .
H H15A 0.4982 0.9939 0.6625 0.023 Uiso calc R 1 . .
H H15B 0.4462 0.9658 0.5763 0.023 Uiso calc R 1 . .
C C16A 0.58398(11) 0.88708(10) 0.60687(7) 0.0189(2) Uani d . 1 . .
H H16A 0.6517 0.9410 0.5906 0.023 Uiso calc R 1 . .
H H16B 0.6103 0.8554 0.6543 0.023 Uiso calc R 1 . .
C C17A 0.55383(11) 0.80490(10) 0.54323(7) 0.0191(2) Uani d . 1 . .
H H17A 0.4761 0.7595 0.5548 0.023 Uiso calc R 1 . .
H H17B 0.5429 0.8390 0.4936 0.023 Uiso calc R 1 . .
C C18A 0.77140(11) 0.80309(11) 0.52275(8) 0.0268(3) Uani d . 1 . .
H H18A 0.7975 0.8448 0.5696 0.040 Uiso calc R 1 . .
H H18B 0.7680 0.8488 0.4788 0.040 Uiso calc R 1 . .
H H18C 0.8292 0.7572 0.5122 0.040 Uiso calc R 1 . .
C C19A 0.61616(13) 0.66325(11) 0.46961(7) 0.0249(3) Uani d . 1 . .
H H19A 0.5368 0.6208 0.4790 0.037 Uiso calc R 1 . .
H H19B 0.6772 0.6188 0.4664 0.037 Uiso calc R 1 . .
H H19C 0.6127 0.6996 0.4208 0.037 Uiso calc R 1 . .
Cl Cl2 0.19710(4) 0.83645(3) 0.44656(2) 0.03975(10) Uani d . 1 . .
N N1B -0.00504(8) 0.84031(8) 0.17770(6) 0.0164(2) Uani d . 1 . .
N N2B 0.16727(9) 0.76659(8) 0.02222(6) 0.0194(2) Uani d . 1 . .
H H2BB 0.1600 0.7376 0.0710 0.023 Uiso calc R 1 . .
C C1B -0.00482(11) 0.79100(9) 0.25044(7) 0.0179(2) Uani d . 1 . .
C C2B 0.08559(11) 0.82856(10) 0.30604(7) 0.0196(2) Uani d . 1 . .
H H2BA 0.1479 0.8848 0.2941 0.024 Uiso calc R 1 . .
C C3B 0.08492(13) 0.78428(11) 0.37833(8) 0.0257(3) Uani d . 1 . .
C C4B -0.00406(14) 0.70222(12) 0.39755(9) 0.0322(3) Uani d . 1 . .
H H4BA -0.0046 0.6725 0.4473 0.039 Uiso calc R 1 . .
C C5B -0.09206(13) 0.66473(11) 0.34232(9) 0.0307(3) Uani d . 1 . .
H H5BA -0.1533 0.6081 0.3552 0.037 Uiso calc R 1 . .
C C6B -0.09587(11) 0.70576(10) 0.26812(9) 0.0242(3) Uani d . 1 . .
C C7B -0.19630(13) 0.65203(12) 0.21395(10) 0.0354(4) Uani d . 1 . .
H H7BA -0.2743 0.6529 0.2395 0.043 Uiso calc R 1 . .
H H7BB -0.1874 0.5787 0.2086 0.043 Uiso calc R 1 . .
C C8B -0.20590(12) 0.69393(11) 0.13257(9) 0.0299(3) Uani d . 1 . .
H H8BA -0.1331 0.6859 0.1033 0.036 Uiso calc R 1 . .
H H8BB -0.2777 0.6536 0.1050 0.036 Uiso calc R 1 . .
C C9B -0.21672(11) 0.80566(10) 0.13599(8) 0.0224(3) Uani d . 1 . .
C C10B -0.32578(12) 0.83958(12) 0.12103(8) 0.0283(3) Uani d . 1 . .
H H10B -0.3956 0.7910 0.1050 0.034 Uiso calc R 1 . .
C C11B -0.33334(12) 0.94331(12) 0.12930(8) 0.0286(3) Uani d . 1 . .
H H11B -0.4079 0.9655 0.1188 0.034 Uiso calc R 1 . .
C C12B -0.23241(12) 1.01431(11) 0.15281(7) 0.0236(3) Uani d . 1 . .
H H12B -0.2380 1.0852 0.1587 0.028 Uiso calc R 1 . .
C C13B -0.12244(11) 0.98269(10) 0.16791(7) 0.0181(2) Uani d . 1 . .
H H13B -0.0529 1.0319 0.1833 0.022 Uiso calc R 1 . .
C C14B -0.11529(10) 0.87815(10) 0.16026(7) 0.0176(2) Uani d . 1 . .
C C15B 0.10829(10) 0.90796(9) 0.15678(7) 0.0160(2) Uani d . 1 . .
H H15C 0.1776 0.8734 0.1689 0.019 Uiso calc R 1 . .
H H15D 0.1187 0.9729 0.1880 0.019 Uiso calc R 1 . .
C C16B 0.10798(11) 0.93317(10) 0.07102(7) 0.0191(2) Uani d . 1 . .
H H16C 0.0473 0.9779 0.0615 0.023 Uiso calc R 1 . .
H H16D 0.1884 0.9735 0.0586 0.023 Uiso calc R 1 . .
C C17B 0.08041(11) 0.84068(10) 0.01625(7) 0.0201(3) Uani d . 1 . .
H H17C -0.0022 0.8027 0.0263 0.024 Uiso calc R 1 . .
H H17D 0.0804 0.8658 -0.0375 0.024 Uiso calc R 1 . .
C C18B 0.29610(11) 0.81780(11) 0.01351(8) 0.0245(3) Uani d . 1 . .
H H18D 0.3482 0.7655 0.0146 0.037 Uiso calc R 1 . .
H H18E 0.3199 0.8679 0.0561 0.037 Uiso calc R 1 . .
H H18F 0.3049 0.8536 -0.0359 0.037 Uiso calc R 1 . .
C C19B 0.13262(14) 0.68120(11) -0.03663(8) 0.0293(3) Uani d . 1 . .
H H19D 0.0488 0.6468 -0.0287 0.044 Uiso calc R 1 . .
H H19E 0.1868 0.6310 -0.0311 0.044 Uiso calc R 1 . .
H H19F 0.1396 0.7098 -0.0887 0.044 Uiso calc R 1 . .
O O1C 0.26076(8) 0.70245(7) 0.15382(5) 0.0229(2) Uani d . 1 . .
O O21C 0.38889(9) 0.86117(7) 0.24018(6) 0.0298(2) Uani d . 1 . .
O O22C 0.50236(9) 0.79895(8) 0.32264(7) 0.0370(3) Uani d . 1 . .
O O41C 0.27695(10) 0.55178(8) 0.49309(5) 0.0319(2) Uani d . 1 . .
O O42C 0.12957(9) 0.43593(8) 0.44634(6) 0.0346(3) Uani d . 1 . .
O O61C -0.00593(11) 0.44920(9) 0.18672(7) 0.0511(4) Uani d . 1 . .
O O62C 0.04994(9) 0.58148(9) 0.11703(6) 0.0384(3) Uani d . 1 . .
N N2C 0.41012(9) 0.79142(8) 0.28158(7) 0.0214(2) Uani d . 1 . .
N N4C 0.20810(10) 0.51373(9) 0.43944(6) 0.0229(2) Uani d . 1 . .
N N6C 0.05988(10) 0.53218(9) 0.17559(6) 0.0225(2) Uani d . 1 . .
C C1C 0.24304(10) 0.66219(9) 0.21843(7) 0.0156(2) Uani d . 1 . .
C C2C 0.31920(10) 0.69712(9) 0.28621(7) 0.0161(2) Uani d . 1 . .
C C3C 0.31107(11) 0.64889(9) 0.35594(7) 0.0174(2) Uani d . 1 . .
H H3CA 0.3660 0.6739 0.3974 0.021 Uiso calc R 1 . .
C C4C 0.22078(11) 0.56251(9) 0.36500(7) 0.0171(2) Uani d . 1 . .
C C5C 0.14014(10) 0.52518(10) 0.30518(7) 0.0175(2) Uani d . 1 . .
H H5CA 0.0786 0.4665 0.3126 0.021 Uiso calc R 1 . .
C C6C 0.14961(10) 0.57354(9) 0.23489(7) 0.0168(2) Uani d . 1 . .
O O1D 0.71604(8) 0.69222(7) 0.67815(5) 0.0226(2) Uani d . 1 . .
O O21D 0.52660(10) 0.56347(9) 0.61786(6) 0.0393(3) Uani d . 1 . .
O O22D 0.43317(9) 0.44269(9) 0.68675(6) 0.0362(3) Uani d . 1 . .
O O41D 0.53373(9) 0.39608(8) 0.94767(6) 0.0316(2) Uani d . 1 . .
O O42D 0.68754(10) 0.49588(8) 1.00391(6) 0.0322(2) Uani d . 1 . .
O O61D 0.91601(11) 0.78149(10) 0.86413(8) 0.0555(4) Uani d . 1 . .
O O62D 0.81134(9) 0.84577(8) 0.77794(6) 0.0337(2) Uani d . 1 . .
N N2D 0.51250(9) 0.51864(8) 0.67940(6) 0.0176(2) Uani d . 1 . .
N N4D 0.61854(10) 0.47077(9) 0.94774(6) 0.0232(2) Uani d . 1 . .
N N6D 0.83039(10) 0.77441(9) 0.81814(7) 0.0266(3) Uani d . 1 . .
C C1D 0.68478(10) 0.64639(9) 0.73884(7) 0.0149(2) Uani d . 1 . .
C C2D 0.59071(10) 0.55516(9) 0.74548(7) 0.0152(2) Uani d . 1 . .
C C3D 0.56982(10) 0.49945(9) 0.81231(7) 0.0167(2) Uani d . 1 . .
H H3DA 0.5083 0.4395 0.8129 0.020 Uiso calc R 1 . .
C C4D 0.63868(11) 0.53121(10) 0.87829(7) 0.0176(2) Uani d . 1 . .
C C5D 0.72585(11) 0.62116(10) 0.87969(7) 0.0198(3) Uani d . 1 . .
H H5DA 0.7717 0.6434 0.9256 0.024 Uiso calc R 1 . .
C C6D 0.74406(11) 0.67694(9) 0.81332(7) 0.0175(2) Uani d . 1 . .

loop_
_atom_site_aniso_label
_atom_site_aniso_U_11
_atom_site_aniso_U_22
_atom_site_aniso_U_33
_atom_site_aniso_U_12
_atom_site_aniso_U_13
_atom_site_aniso_U_23
Cl1 0.02852(17) 0.0392(2) 0.02166(16) -0.00019(14) -0.00720(13) -0.00441(14)
N1A 0.0177(5) 0.0158(5) 0.0173(5) 0.0004(4) 0.0016(4) 0.0029(4)
N2A 0.0208(5) 0.0189(5) 0.0131(5) 0.0044(4) -0.0010(4) 0.0026(4)
C1A 0.0173(5) 0.0164(6) 0.0162(6) 0.0032(4) 0.0016(4) 0.0000(5)
C2A 0.0183(5) 0.0164(6) 0.0195(6) 0.0013(4) 0.0029(5) 0.0007(5)
C3A 0.0162(5) 0.0272(7) 0.0160(6) 0.0042(5) -0.0005(5) -0.0044(5)
C4A 0.0223(6) 0.0225(7) 0.0167(6) 0.0069(5) 0.0033(5) 0.0039(5)
C5A 0.0236(6) 0.0162(6) 0.0234(6) 0.0039(5) 0.0032(5) 0.0030(5)
C6A 0.0195(6) 0.0156(6) 0.0200(6) 0.0030(4) -0.0003(5) -0.0010(5)
C7A 0.0299(7) 0.0157(6) 0.0237(7) -0.0018(5) -0.0039(5) -0.0019(5)
C8A 0.0281(7) 0.0219(7) 0.0329(8) -0.0043(5) -0.0065(6) 0.0024(6)
C9A 0.0229(6) 0.0211(7) 0.0180(6) 0.0006(5) -0.0047(5) 0.0009(5)
C10A 0.0201(6) 0.0334(8) 0.0243(7) 0.0004(5) -0.0031(5) 0.0007(6)
C11A 0.0204(6) 0.0353(8) 0.0268(7) 0.0071(5) -0.0003(5) -0.0043(6)
C12A 0.0311(7) 0.0250(7) 0.0198(6) 0.0099(5) 0.0036(5) 0.0014(5)
C13A 0.0229(6) 0.0200(7) 0.0170(6) 0.0023(5) 0.0043(5) 0.0011(5)
C14A 0.0200(6) 0.0190(6) 0.0115(5) 0.0017(4) -0.0003(4) 0.0007(4)
C15A 0.0216(6) 0.0156(6) 0.0197(6) 0.0008(5) 0.0048(5) 0.0028(5)
C16A 0.0187(6) 0.0174(6) 0.0196(6) 0.0006(4) 0.0024(5) 0.0009(5)
C17A 0.0186(6) 0.0208(6) 0.0188(6) 0.0058(5) 0.0007(5) 0.0010(5)
C18A 0.0209(6) 0.0325(8) 0.0274(7) 0.0048(5) 0.0054(5) 0.0055(6)
C19A 0.0344(7) 0.0273(7) 0.0156(6) 0.0134(6) -0.0047(5) -0.0041(5)
Cl2 0.0620(3) 0.0449(2) 0.01714(16) 0.02406(19) -0.00841(16) -0.00375(15)
N1B 0.0146(4) 0.0161(5) 0.0179(5) 0.0004(4) 0.0016(4) 0.0033(4)
N2B 0.0232(5) 0.0235(6) 0.0120(5) 0.0056(4) -0.0003(4) 0.0028(4)
C1B 0.0195(6) 0.0161(6) 0.0194(6) 0.0061(4) 0.0060(5) 0.0030(5)
C2B 0.0233(6) 0.0197(6) 0.0180(6) 0.0090(5) 0.0051(5) 0.0027(5)
C3B 0.0352(7) 0.0300(8) 0.0170(6) 0.0187(6) 0.0037(5) 0.0016(5)
C4B 0.0474(9) 0.0335(8) 0.0230(7) 0.0240(7) 0.0169(7) 0.0138(6)
C5B 0.0317(7) 0.0229(7) 0.0403(9) 0.0096(6) 0.0197(7) 0.0139(6)
C6B 0.0230(6) 0.0173(7) 0.0336(8) 0.0052(5) 0.0100(6) 0.0055(6)
C7B 0.0254(7) 0.0231(8) 0.0546(10) -0.0053(6) 0.0054(7) 0.0073(7)
C8B 0.0202(6) 0.0238(8) 0.0424(9) -0.0036(5) 0.0005(6) -0.0068(6)
C9B 0.0183(6) 0.0244(7) 0.0235(7) 0.0012(5) 0.0000(5) -0.0034(5)
C10B 0.0185(6) 0.0394(9) 0.0258(7) 0.0027(5) -0.0026(5) -0.0026(6)
C11B 0.0208(6) 0.0433(9) 0.0234(7) 0.0107(6) -0.0020(5) 0.0014(6)
C12B 0.0300(7) 0.0271(7) 0.0161(6) 0.0115(5) 0.0018(5) 0.0034(5)
C13B 0.0199(6) 0.0218(7) 0.0127(5) 0.0037(5) 0.0005(4) 0.0022(5)
C14B 0.0165(5) 0.0216(6) 0.0146(5) 0.0028(4) 0.0003(4) 0.0002(5)
C15B 0.0146(5) 0.0160(6) 0.0163(6) -0.0003(4) -0.0001(4) 0.0005(4)
C16B 0.0192(6) 0.0208(7) 0.0179(6) 0.0043(5) 0.0026(5) 0.0052(5)
C17B 0.0185(6) 0.0280(7) 0.0147(6) 0.0067(5) -0.0012(5) 0.0026(5)
C18B 0.0202(6) 0.0338(8) 0.0209(6) 0.0079(5) 0.0033(5) 0.0085(6)
C19B 0.0419(8) 0.0279(8) 0.0187(6) 0.0086(6) -0.0052(6) -0.0038(5)
O1C 0.0265(5) 0.0232(5) 0.0175(4) 0.0002(4) -0.0041(4) 0.0073(4)
O21C 0.0333(5) 0.0177(5) 0.0361(6) -0.0010(4) -0.0094(4) 0.0087(4)
O22C 0.0277(5) 0.0283(6) 0.0505(7) -0.0049(4) -0.0219(5) 0.0079(5)
O41C 0.0491(6) 0.0320(6) 0.0153(5) 0.0098(5) -0.0084(4) 0.0002(4)
O42C 0.0370(6) 0.0373(6) 0.0268(5) -0.0023(5) 0.0037(4) 0.0141(5)
O61C 0.0588(7) 0.0406(7) 0.0383(7) -0.0310(6) -0.0217(6) 0.0118(6)
O62C 0.0384(6) 0.0463(7) 0.0242(5) -0.0086(5) -0.0122(5) 0.0095(5)
N2C 0.0214(5) 0.0155(5) 0.0260(6) 0.0004(4) -0.0055(4) 0.0011(4)
N4C 0.0302(6) 0.0240(6) 0.0162(5) 0.0088(5) 0.0026(4) 0.0034(4)
N6C 0.0234(5) 0.0232(6) 0.0186(5) -0.0008(4) -0.0040(4) -0.0011(4)
C1C 0.0176(5) 0.0139(6) 0.0155(6) 0.0035(4) -0.0023(4) 0.0005(4)
C2C 0.0165(5) 0.0124(6) 0.0191(6) 0.0019(4) -0.0026(4) 0.0002(4)
C3C 0.0199(6) 0.0164(6) 0.0168(6) 0.0070(4) -0.0050(5) -0.0025(5)
C4C 0.0219(6) 0.0176(6) 0.0129(5) 0.0066(5) 0.0006(4) 0.0023(4)
C5C 0.0174(5) 0.0161(6) 0.0186(6) 0.0019(4) 0.0009(5) 0.0006(5)
C6C 0.0177(5) 0.0166(6) 0.0158(6) 0.0026(4) -0.0039(4) -0.0011(4)
O1D 0.0234(4) 0.0242(5) 0.0174(4) -0.0037(4) -0.0030(4) 0.0060(4)
O21D 0.0484(6) 0.0392(7) 0.0202(5) -0.0180(5) -0.0144(5) 0.0097(5)
O22D 0.0331(5) 0.0403(6) 0.0244(5) -0.0216(4) -0.0022(4) -0.0009(5)
O41D 0.0382(6) 0.0271(6) 0.0280(5) 0.0007(4) 0.0044(4) 0.0116(4)
O42D 0.0480(6) 0.0337(6) 0.0167(5) 0.0121(5) -0.0057(4) 0.0041(4)
O61D 0.0492(7) 0.0487(8) 0.0557(8) -0.0222(6) -0.0348(6) 0.0102(6)
O62D 0.0456(6) 0.0176(5) 0.0339(6) -0.0047(4) -0.0033(5) 0.0010(4)
N2D 0.0169(5) 0.0190(5) 0.0158(5) 0.0004(4) -0.0005(4) -0.0022(4)
N4D 0.0316(6) 0.0240(6) 0.0163(5) 0.0104(5) 0.0027(5) 0.0046(4)
N6D 0.0288(6) 0.0232(6) 0.0230(6) -0.0071(5) -0.0044(5) -0.0022(5)
C1D 0.0153(5) 0.0146(6) 0.0150(5) 0.0034(4) -0.0020(4) 0.0001(4)
C2D 0.0167(5) 0.0147(6) 0.0139(5) 0.0022(4) -0.0019(4) -0.0020(4)
C3D 0.0185(5) 0.0131(6) 0.0183(6) 0.0022(4) 0.0026(5) 0.0007(5)
C4D 0.0229(6) 0.0170(6) 0.0140(5) 0.0061(5) 0.0010(5) 0.0036(5)
C5D 0.0221(6) 0.0217(7) 0.0160(6) 0.0055(5) -0.0047(5) -0.0023(5)
C6D 0.0188(5) 0.0149(6) 0.0174(6) -0.0005(4) -0.0025(5) -0.0006(5)

loop_
_atom_type_symbol
_atom_type_description
_atom_type_scat_dispersion_real
_atom_type_scat_dispersion_imag
_atom_type_scat_source
C C 0.0033 0.0016 'International Tables Vol C Tables 4.2.6.8 and 6.1.1.4'
H H 0.0000 0.0000 'International Tables Vol C Tables 4.2.6.8 and 6.1.1.4'
N N 0.0061 0.0033 'International Tables Vol C Tables 4.2.6.8 and 6.1.1.4'
O O 0.0106 0.0060 'International Tables Vol C Tables 4.2.6.8 and 6.1.1.4'
Cl Cl 0.1484 0.1585 'International Tables Vol C Tables 4.2.6.8 and 6.1.1.4'

loop_
_geom_angle_atom_site_label_1
_geom_angle_atom_site_label_2
_geom_angle_atom_site_label_3
_geom_angle_site_symmetry_1
_geom_angle_site_symmetry_3
_geom_angle
_geom_angle_publ_flag
C1A N1A C14A . . 114.64(10) ?
C1A N1A C15A . . 116.51(10) ?
C14A N1A C15A . . 116.45(10) ?
C19A N2A C18A . . 110.55(10) ?
C19A N2A C17A . . 110.57(9) ?
C18A N2A C17A . . 112.47(10) ?
C19A N2A H2AB . . 107.7 ?
C18A N2A H2AB . . 107.7 ?
C17A N2A H2AB . . 107.7 ?
C2A C1A C6A . . 120.33(11) ?
C2A C1A N1A . . 122.10(11) ?
C6A C1A N1A . . 117.57(11) ?
C3A C2A C1A . . 119.05(11) ?
C3A C2A H2AA . . 120.5 ?
C1A C2A H2AA . . 120.5 ?
C4A C3A C2A . . 122.16(11) ?
C4A C3A Cl1 . . 118.28(10) ?
C2A C3A Cl1 . . 119.53(10) ?
C3A C4A C5A . . 117.92(11) ?
C3A C4A H4AA . . 121.0 ?
C5A C4A H4AA . . 121.0 ?
C6A C5A C4A . . 121.75(12) ?
C6A C5A H5AA . . 119.1 ?
C4A C5A H5AA . . 119.1 ?
C5A C6A C1A . . 118.74(11) ?
C5A C6A C7A . . 122.46(11) ?
C1A C6A C7A . . 118.80(11) ?
C6A C7A C8A . . 112.37(12) ?
C6A C7A H7AA . . 109.1 ?
C8A C7A H7AA . . 109.1 ?
C6A C7A H7AB . . 109.1 ?
C8A C7A H7AB . . 109.1 ?
H7AA C7A H7AB . . 107.9 ?
C9A C8A C7A . . 118.47(11) ?
C9A C8A H8AA . . 107.7 ?
C7A C8A H8AA . . 107.7 ?
C9A C8A H8AB . . 107.7 ?
C7A C8A H8AB . . 107.7 ?
H8AA C8A H8AB . . 107.1 ?
C10A C9A C14A . . 117.66(12) ?
C10A C9A C8A . . 115.25(12) ?
C14A C9A C8A . . 127.09(12) ?
C11A C10A C9A . . 122.66(13) ?
C11A C10A H10A . . 118.7 ?
C9A C10A H10A . . 118.7 ?
C12A C11A C10A . . 119.06(12) ?
C12A C11A H11A . . 120.5 ?
C10A C11A H11A . . 120.5 ?
C11A C12A C13A . . 119.82(13) ?
C11A C12A H12A . . 120.1 ?
C13A C12A H12A . . 120.1 ?
C12A C13A C14A . . 121.31(12) ?
C12A C13A H13A . . 119.3 ?
C14A C13A H13A . . 119.3 ?
C13A C14A C9A . . 119.45(11) ?
C13A C14A N1A . . 119.22(11) ?
C9A C14A N1A . . 121.33(11) ?
N1A C15A C16A . . 111.90(10) ?
N1A C15A H15A . . 109.2 ?
C16A C15A H15A . . 109.2 ?
N1A C15A H15B . . 109.2 ?
C16A C15A H15B . . 109.2 ?
H15A C15A H15B . . 107.9 ?
C17A C16A C15A . . 110.88(10) ?
C17A C16A H16A . . 109.5 ?
C15A C16A H16A . . 109.5 ?
C17A C16A H16B . . 109.5 ?
C15A C16A H16B . . 109.5 ?
H16A C16A H16B . . 108.1 ?
N2A C17A C16A . . 113.17(10) ?
N2A C17A H17A . . 108.9 ?
C16A C17A H17A . . 108.9 ?
N2A C17A H17B . . 108.9 ?
C16A C17A H17B . . 108.9 ?
H17A C17A H17B . . 107.8 ?
N2A C18A H18A . . 109.5 ?
N2A C18A H18B . . 109.5 ?
H18A C18A H18B . . 109.5 ?
N2A C18A H18C . . 109.5 ?
H18A C18A H18C . . 109.5 ?
H18B C18A H18C . . 109.5 ?
N2A C19A H19A . . 109.5 ?
N2A C19A H19B . . 109.5 ?
H19A C19A H19B . . 109.5 ?
N2A C19A H19C . . 109.5 ?
H19A C19A H19C . . 109.5 ?
H19B C19A H19C . . 109.5 ?
C1B N1B C14B . . 113.91(9) ?
C1B N1B C15B . . 116.48(9) ?
C14B N1B C15B . . 116.06(9) ?
C18B N2B C19B . . 110.68(11) ?
C18B N2B C17B . . 112.88(10) ?
C19B N2B C17B . . 109.41(10) ?
C18B N2B H2BB . . 107.9 ?
C19B N2B H2BB . . 107.9 ?
C17B N2B H2BB . . 107.9 ?
C2B C1B C6B . . 119.35(11) ?
C2B C1B N1B . . 119.55(10) ?
C6B C1B N1B . . 121.08(11) ?
C3B C2B C1B . . 120.54(12) ?
C3B C2B H2BA . . 119.7 ?
C1B C2B H2BA . . 119.7 ?
C4B C3B C2B . . 121.28(13) ?
C4B C3B Cl2 . . 119.96(11) ?
C2B C3B Cl2 . . 118.74(11) ?
C5B C4B C3B . . 117.97(13) ?
C5B C4B H4BA . . 121.0 ?
C3B C4B H4BA . . 121.0 ?
C4B C5B C6B . . 123.43(13) ?
C4B C5B H5BA . . 118.3 ?
C6B C5B H5BA . . 118.3 ?
C5B C6B C1B . . 117.41(13) ?
C5B C6B C7B . . 116.14(12) ?
C1B C6B C7B . . 126.43(12) ?
C6B C7B C8B . . 118.55(11) ?
C6B C7B H7BA . . 107.7 ?
C8B C7B H7BA . . 107.7 ?
C6B C7B H7BB . . 107.7 ?
C8B C7B H7BB . . 107.7 ?
H7BA C7B H7BB . . 107.1 ?
C9B C8B C7B . . 110.77(13) ?
C9B C8B H8BA . . 109.5 ?
C7B C8B H8BA . . 109.5 ?
C9B C8B H8BB . . 109.5 ?
C7B C8B H8BB . . 109.5 ?
H8BA C8B H8BB . . 108.1 ?
C10B C9B C14B . . 118.76(13) ?
C10B C9B C8B . . 122.75(12) ?
C14B C9B C8B . . 118.35(11) ?
C11B C10B C9B . . 120.80(13) ?
C11B C10B H10B . . 119.6 ?
C9B C10B H10B . . 119.6 ?
C12B C11B C10B . . 119.94(12) ?
C12B C11B H11B . . 120.0 ?
C10B C11B H11B . . 120.0 ?
C11B C12B C13B . . 120.47(13) ?
C11B C12B H12B . . 119.8 ?
C13B C12B H12B . . 119.8 ?
C12B C13B C14B . . 119.50(12) ?
C12B C13B H13B . . 120.2 ?
C14B C13B H13B . . 120.2 ?
C13B C14B C9B . . 120.51(11) ?
C13B C14B N1B . . 122.00(11) ?
C9B C14B N1B . . 117.48(11) ?
N1B C15B C16B . . 111.24(9) ?
N1B C15B H15C . . 109.4 ?
C16B C15B H15C . . 109.4 ?
N1B C15B H15D . . 109.4 ?
C16B C15B H15D . . 109.4 ?
H15C C15B H15D . . 108.0 ?
C17B C16B C15B . . 115.30(10) ?
C17B C16B H16C . . 108.4 ?
C15B C16B H16C . . 108.5 ?
C17B C16B H16D . . 108.5 ?
C15B C16B H16D . . 108.4 ?
H16C C16B H16D . . 107.5 ?
N2B C17B C16B . . 114.80(10) ?
N2B C17B H17C . . 108.6 ?
C16B C17B H17C . . 108.6 ?
N2B C17B H17D . . 108.6 ?
C16B C17B H17D . . 108.6 ?
H17C C17B H17D . . 107.5 ?
N2B C18B H18D . . 109.5 ?
N2B C18B H18E . . 109.5 ?
H18D C18B H18E . . 109.5 ?
N2B C18B H18F . . 109.5 ?
H18D C18B H18F . . 109.5 ?
H18E C18B H18F . . 109.5 ?
N2B C19B H19D . . 109.5 ?
N2B C19B H19E . . 109.5 ?
H19D C19B H19E . . 109.5 ?
N2B C19B H19F . . 109.5 ?
H19D C19B H19F . . 109.5 ?
H19E C19B H19F . . 109.5 ?
O21C N2C O22C . . 123.02(10) ?
O21C N2C C2C . . 118.88(10) ?
O22C N2C C2C . . 118.01(10) ?
O42C N4C O41C . . 123.09(11) ?
O42C N4C C4C . . 118.58(11) ?
O41C N4C C4C . . 118.33(11) ?
O61C N6C O62C . . 121.82(11) ?
O61C N6C C6C . . 118.33(11) ?
O62C N6C C6C . . 119.83(10) ?
O1C C1C C2C . . 122.71(10) ?
O1C C1C C6C . . 125.28(11) ?
C2C C1C C6C . . 111.96(10) ?
C3C C2C C1C . . 124.71(11) ?
C3C C2C N2C . . 116.39(10) ?
C1C C2C N2C . . 118.89(10) ?
C2C C3C C4C . . 118.73(11) ?
C2C C3C H3CA . . 120.6 ?
C4C C3C H3CA . . 120.6 ?
C5C C4C C3C . . 121.31(11) ?
C5C C4C N4C . . 119.49(11) ?
C3C C4C N4C . . 119.14(11) ?
C6C C5C C4C . . 119.64(11) ?
C6C C5C H5CA . . 120.2 ?
C4C C5C H5CA . . 120.2 ?
C5C C6C N6C . . 116.65(10) ?
C5C C6C C1C . . 123.51(11) ?
N6C C6C C1C . . 119.84(10) ?
O22D N2D O21D . . 121.40(10) ?
O22D N2D C2D . . 118.52(10) ?
O21D N2D C2D . . 120.08(10) ?
O42D N4D O41D . . 123.15(11) ?
O42D N4D C4D . . 118.23(11) ?
O41D N4D C4D . . 118.62(11) ?
O62D N6D O61D . . 123.40(12) ?
O62D N6D C6D . . 118.39(11) ?
O61D N6D C6D . . 118.16(11) ?
O1D C1D C6D . . 122.60(11) ?
O1D C1D C2D . . 126.13(11) ?
C6D C1D C2D . . 111.22(10) ?
C3D C2D N2D . . 116.41(10) ?
C3D C2D C1D . . 123.81(10) ?
N2D C2D C1D . . 119.79(10) ?
C2D C3D C4D . . 119.71(11) ?
C2D C3D H3DA . . 120.1 ?
C4D C3D H3DA . . 120.1 ?
C3D C4D C5D . . 121.16(11) ?
C3D C4D N4D . . 119.45(11) ?
C5D C4D N4D . . 119.37(11) ?
C6D C5D C4D . . 118.51(11) ?
C6D C5D H5DA . . 120.7 ?
C4D C5D H5DA . . 120.7 ?
C5D C6D C1D . . 125.15(11) ?
C5D C6D N6D . . 117.09(11) ?
C1D C6D N6D . . 117.76(10) ?

loop_
_geom_bond_atom_site_label_1
_geom_bond_atom_site_label_2
_geom_bond_site_symmetry_2
_geom_bond_distance
_geom_bond_publ_flag
Cl1 C3A . 1.7427(13) ?
N1A C1A . 1.4329(15) ?
N1A C14A . 1.4441(15) ?
N1A C15A . 1.4656(15) ?
N2A C19A . 1.4879(16) ?
N2A C18A . 1.4879(16) ?
N2A C17A . 1.4940(15) ?
N2A H2AB . 0.9300 ?
C1A C2A . 1.3912(17) ?
C1A C6A . 1.4050(17) ?
C2A C3A . 1.3870(17) ?
C2A H2AA . 0.9500 ?
C3A C4A . 1.3841(18) ?
C4A C5A . 1.3950(18) ?
C4A H4AA . 0.9500 ?
C5A C6A . 1.3890(17) ?
C5A H5AA . 0.9500 ?
C6A C7A . 1.5019(17) ?
C7A C8A . 1.5214(19) ?
C7A H7AA . 0.9900 ?
C7A H7AB . 0.9900 ?
C8A C9A . 1.5145(19) ?
C8A H8AA . 0.9900 ?
C8A H8AB . 0.9900 ?
C9A C10A . 1.3983(19) ?
C9A C14A . 1.4043(17) ?
C10A C11A . 1.387(2) ?
C10A H10A . 0.9500 ?
C11A C12A . 1.3765(19) ?
C11A H11A . 0.9500 ?
C12A C13A . 1.3887(18) ?
C12A H12A . 0.9500 ?
C13A C14A . 1.3984(18) ?
C13A H13A . 0.9500 ?
C15A C16A . 1.5273(17) ?
C15A H15A . 0.9900 ?
C15A H15B . 0.9900 ?
C16A C17A . 1.5182(18) ?
C16A H16A . 0.9900 ?
C16A H16B . 0.9900 ?
C17A H17A . 0.9900 ?
C17A H17B . 0.9900 ?
C18A H18A . 0.9800 ?
C18A H18B . 0.9800 ?
C18A H18C . 0.9800 ?
C19A H19A . 0.9800 ?
C19A H19B . 0.9800 ?
C19A H19C . 0.9800 ?
Cl2 C3B . 1.7459(15) ?
N1B C1B . 1.4240(15) ?
N1B C14B . 1.4435(15) ?
N1B C15B . 1.4692(14) ?
N2B C18B . 1.4920(16) ?
N2B C19B . 1.4950(17) ?
N2B C17B . 1.5016(16) ?
N2B H2BB . 0.9300 ?
C1B C2B . 1.4004(17) ?
C1B C6B . 1.4150(17) ?
C2B C3B . 1.3864(17) ?
C2B H2BA . 0.9500 ?
C3B C4B . 1.381(2) ?
C4B C5B . 1.379(2) ?
C4B H4BA . 0.9500 ?
C5B C6B . 1.402(2) ?
C5B H5BA . 0.9500 ?
C6B C7B . 1.515(2) ?
C7B C8B . 1.528(2) ?
C7B H7BA . 0.9900 ?
C7B H7BB . 0.9900 ?
C8B C9B . 1.496(2) ?
C8B H8BA . 0.9900 ?
C8B H8BB . 0.9900 ?
C9B C10B . 1.3979(18) ?
C9B C14B . 1.3985(17) ?
C10B C11B . 1.387(2) ?
C10B H10B . 0.9500 ?
C11B C12B . 1.381(2) ?
C11B H11B . 0.9500 ?
C12B C13B . 1.3935(17) ?
C12B H12B . 0.9500 ?
C13B C14B . 1.3959(18) ?
C13B H13B . 0.9500 ?
C15B C16B . 1.5238(17) ?
C15B H15C . 0.9900 ?
C15B H15D . 0.9900 ?
C16B C17B . 1.5117(19) ?
C16B H16C . 0.9900 ?
C16B H16D . 0.9900 ?
C17B H17C . 0.9900 ?
C17B H17D . 0.9900 ?
C18B H18D . 0.9800 ?
C18B H18E . 0.9800 ?
C18B H18F . 0.9800 ?
C19B H19D . 0.9800 ?
C19B H19E . 0.9800 ?
C19B H19F . 0.9800 ?
O1C C1C . 1.2474(14) ?
O21C N2C . 1.2265(13) ?
O22C N2C . 1.2316(13) ?
O41C N4C . 1.2343(14) ?
O42C N4C . 1.2326(14) ?
O61C N6C . 1.2221(14) ?
O62C N6C . 1.2248(14) ?
N2C C2C . 1.4606(15) ?
N4C C4C . 1.4447(15) ?
N6C C6C . 1.4501(15) ?
C1C C2C . 1.4540(16) ?
C1C C6C . 1.4558(16) ?
C2C C3C . 1.3678(17) ?
C3C C4C . 1.3917(17) ?
C3C H3CA . 0.9500 ?
C4C C5C . 1.3836(16) ?
C5C C6C . 1.3773(16) ?
C5C H5CA . 0.9500 ?
O1D C1D . 1.2429(14) ?
O21D N2D . 1.2234(13) ?
O22D N2D . 1.2218(13) ?
O41D N4D . 1.2377(14) ?
O42D N4D . 1.2323(14) ?
O61D N6D . 1.2244(14) ?
O62D N6D . 1.2236(15) ?
N2D C2D . 1.4474(14) ?
N4D C4D . 1.4491(15) ?
N6D C6D . 1.4602(16) ?
C1D C6D . 1.4534(16) ?
C1D C2D . 1.4552(16) ?
C2D C3D . 1.3789(16) ?
C3D C4D . 1.3800(17) ?
C3D H3DA . 0.9500 ?
C4D C5D . 1.3913(18) ?
C5D C6D . 1.3703(17) ?
C5D H5DA . 0.9500 ?

loop_
_geom_hbond_atom_site_label_D
_geom_hbond_atom_site_label_H
_geom_hbond_atom_site_label_A
_geom_hbond_site_symmetry_A
_geom_hbond_distance_DH
_geom_hbond_distance_HA
_geom_hbond_distance_DA
_geom_hbond_angle_DHA
N2A H2AB O1D . 0.93 1.85 2.7000(13) 150.6
N2A H2AB O21D . 0.93 2.23 2.8982(14) 128.4
N2B H2BB O1C . 0.93 1.92 2.6970(13) 139.6
N2B H2BB O62C . 0.93 2.36 3.0657(15) 133.0
C12A H12A <i>Cg</i>7 1_545 0.95 2.83 3.656(4) 145

loop_
_geom_torsion_atom_site_label_1
_geom_torsion_atom_site_label_2
_geom_torsion_atom_site_label_3
_geom_torsion_atom_site_label_4
_geom_torsion_site_symmetry_1
_geom_torsion_site_symmetry_2
_geom_torsion_site_symmetry_3
_geom_torsion_site_symmetry_4
_geom_torsion
_geom_torsion_publ_flag
C14A N1A C1A C2A . . . . -107.63(13) ?
C15A N1A C1A C2A . . . . 33.30(16) ?
C14A N1A C1A C6A . . . . 72.36(14) ?
C15A N1A C1A C6A . . . . -146.71(11) ?
C6A C1A C2A C3A . . . . -1.34(18) ?
N1A C1A C2A C3A . . . . 178.65(11) ?
C1A C2A C3A C4A . . . . -0.64(19) ?
C1A C2A C3A Cl1 . . . . -178.58(9) ?
C2A C3A C4A C5A . . . . 1.07(18) ?
Cl1 C3A C4A C5A . . . . 179.03(9) ?
C3A C4A C5A C6A . . . . 0.48(19) ?
C4A C5A C6A C1A . . . . -2.38(19) ?
C4A C5A C6A C7A . . . . 177.53(12) ?
C2A C1A C6A C5A . . . . 2.80(18) ?
N1A C1A C6A C5A . . . . -177.19(11) ?
C2A C1A C6A C7A . . . . -177.11(11) ?
N1A C1A C6A C7A . . . . 2.90(17) ?
C5A C6A C7A C8A . . . . 108.32(14) ?
C1A C6A C7A C8A . . . . -71.77(15) ?
C6A C7A C8A C9A . . . . 53.41(17) ?
C7A C8A C9A C10A . . . . -178.17(13) ?
C7A C8A C9A C14A . . . . 1.9(2) ?
C14A C9A C10A C11A . . . . 1.1(2) ?
C8A C9A C10A C11A . . . . -178.89(13) ?
C9A C10A C11A C12A . . . . -1.9(2) ?
C10A C11A C12A C13A . . . . 0.9(2) ?
C11A C12A C13A C14A . . . . 0.7(2) ?
C12A C13A C14A C9A . . . . -1.53(19) ?
C12A C13A C14A N1A . . . . 179.06(11) ?
C10A C9A C14A C13A . . . . 0.63(18) ?
C8A C9A C14A C13A . . . . -179.43(13) ?
C10A C9A C14A N1A . . . . -179.98(12) ?
C8A C9A C14A N1A . . . . 0.0(2) ?
C1A N1A C14A C13A . . . . 119.29(12) ?
C15A N1A C14A C13A . . . . -21.67(16) ?
C1A N1A C14A C9A . . . . -60.10(15) ?
C15A N1A C14A C9A . . . . 158.94(11) ?
C1A N1A C15A C16A . . . . 59.19(14) ?
C14A N1A C15A C16A . . . . -160.59(10) ?
N1A C15A C16A C17A . . . . 63.99(13) ?
C19A N2A C17A C16A . . . . -178.29(10) ?
C18A N2A C17A C16A . . . . -54.17(13) ?
C15A C16A C17A N2A . . . . -168.79(10) ?
C14B N1B C1B C2B . . . . -122.02(12) ?
C15B N1B C1B C2B . . . . 17.24(16) ?
C14B N1B C1B C6B . . . . 56.77(16) ?
C15B N1B C1B C6B . . . . -163.97(11) ?
C6B C1B C2B C3B . . . . -1.29(18) ?
N1B C1B C2B C3B . . . . 177.51(11) ?
C1B C2B C3B C4B . . . . 0.2(2) ?
C1B C2B C3B Cl2 . . . . -178.11(9) ?
C2B C3B C4B C5B . . . . 0.6(2) ?
Cl2 C3B C4B C5B . . . . 178.84(10) ?
C3B C4B C5B C6B . . . . -0.2(2) ?
C4B C5B C6B C1B . . . . -0.9(2) ?
C4B C5B C6B C7B . . . . 177.65(13) ?
C2B C1B C6B C5B . . . . 1.62(18) ?
N1B C1B C6B C5B . . . . -177.17(11) ?
C2B C1B C6B C7B . . . . -176.77(13) ?
N1B C1B C6B C7B . . . . 4.4(2) ?
C5B C6B C7B C8B . . . . 179.37(13) ?
C1B C6B C7B C8B . . . . -2.2(2) ?
C6B C7B C8B C9B . . . . -56.27(17) ?
C7B C8B C9B C10B . . . . -105.22(15) ?
C7B C8B C9B C14B . . . . 70.35(16) ?
C14B C9B C10B C11B . . . . 0.6(2) ?
C8B C9B C10B C11B . . . . 176.18(14) ?
C9B C10B C11B C12B . . . . -0.2(2) ?
C10B C11B C12B C13B . . . . 0.4(2) ?
C11B C12B C13B C14B . . . . -0.99(19) ?
C12B C13B C14B C9B . . . . 1.41(19) ?
C12B C13B C14B N1B . . . . -177.79(11) ?
C10B C9B C14B C13B . . . . -1.22(19) ?
C8B C9B C14B C13B . . . . -176.97(12) ?
C10B C9B C14B N1B . . . . 178.02(11) ?
C8B C9B C14B N1B . . . . 2.26(18) ?
C1B N1B C14B C13B . . . . 102.50(13) ?
C15B N1B C14B C13B . . . . -36.93(16) ?
C1B N1B C14B C9B . . . . -76.72(14) ?
C15B N1B C14B C9B . . . . 143.84(12) ?
C1B N1B C15B C16B . . . . 165.18(10) ?
C14B N1B C15B C16B . . . . -56.43(14) ?
N1B C15B C16B C17B . . . . -53.28(14) ?
C18B N2B C17B C16B . . . . -54.25(14) ?
C19B N2B C17B C16B . . . . -177.97(11) ?
C15B C16B C17B N2B . . . . -59.81(14) ?
O1C C1C C2C C3C . . . . -172.94(12) ?
C6C C1C C2C C3C . . . . 4.51(17) ?
O1C C1C C2C N2C . . . . 8.32(18) ?
C6C C1C C2C N2C . . . . -174.22(10) ?
O21C N2C C2C C3C . . . . -146.36(12) ?
O22C N2C C2C C3C . . . . 30.17(17) ?
O21C N2C C2C C1C . . . . 32.47(17) ?
O22C N2C C2C C1C . . . . -151.00(12) ?
C1C C2C C3C C4C . . . . -2.84(19) ?
N2C C2C C3C C4C . . . . 175.92(11) ?
C2C C3C C4C C5C . . . . 0.02(18) ?
C2C C3C C4C N4C . . . . -177.33(11) ?
O42C N4C C4C C5C . . . . 4.18(18) ?
O41C N4C C4C C5C . . . . -176.14(11) ?
O42C N4C C4C C3C . . . . -178.43(11) ?
O41C N4C C4C C3C . . . . 1.26(17) ?
C3C C4C C5C C6C . . . . 0.60(18) ?
N4C C4C C5C C6C . . . . 177.94(11) ?
C4C C5C C6C N6C . . . . -178.20(11) ?
C4C C5C C6C C1C . . . . 1.51(19) ?
O61C N6C C6C C5C . . . . -10.99(18) ?
O62C N6C C6C C5C . . . . 167.41(12) ?
O61C N6C C6C C1C . . . . 169.29(13) ?
O62C N6C C6C C1C . . . . -12.31(18) ?
O1C C1C C6C C5C . . . . 173.58(12) ?
C2C C1C C6C C5C . . . . -3.79(17) ?
O1C C1C C6C N6C . . . . -6.71(19) ?
C2C C1C C6C N6C . . . . 175.92(10) ?
O22D N2D C2D C3D . . . . 0.77(16) ?
O21D N2D C2D C3D . . . . -179.14(12) ?
O22D N2D C2D C1D . . . . -179.04(11) ?
O21D N2D C2D C1D . . . . 1.04(17) ?
O1D C1D C2D C3D . . . . 171.41(12) ?
C6D C1D C2D C3D . . . . -6.16(16) ?
O1D C1D C2D N2D . . . . -8.79(18) ?
C6D C1D C2D N2D . . . . 173.63(10) ?
N2D C2D C3D C4D . . . . -178.30(11) ?
C1D C2D C3D C4D . . . . 1.50(18) ?
C2D C3D C4D C5D . . . . 2.70(18) ?
C2D C3D C4D N4D . . . . -178.33(11) ?
O42D N4D C4D C3D . . . . 174.21(11) ?
O41D N4D C4D C3D . . . . -5.20(17) ?
O42D N4D C4D C5D . . . . -6.80(17) ?
O41D N4D C4D C5D . . . . 173.79(12) ?
C3D C4D C5D C6D . . . . -1.40(19) ?
N4D C4D C5D C6D . . . . 179.63(11) ?
C4D C5D C6D C1D . . . . -4.27(19) ?
C4D C5D C6D N6D . . . . 176.05(11) ?
O1D C1D C6D C5D . . . . -170.03(12) ?
C2D C1D C6D C5D . . . . 7.64(17) ?
O1D C1D C6D N6D . . . . 9.64(18) ?
C2D C1D C6D N6D . . . . -172.68(10) ?
O62D N6D C6D C5D . . . . -146.57(13) ?
O61D N6D C6D C5D . . . . 31.08(19) ?
O62D N6D C6D C1D . . . . 33.73(18) ?
O61D N6D C6D C1D . . . . -148.62(14) ?
